data_7052240
loop_
_publ_author_name
'Madalan, Augustin M.'
'Avarvari, Narcis'
'Andruh, Marius'

_publ_section_title
;
 Metal complexes as second-sphere ligands
;
_journal_issue 4
_journal_name_full 'New Journal of Chemistry'
_journal_page_first 521
_journal_paper_doi 10.1039/b517989k
_journal_volume 30
_journal_year 2006
_chemical_formula_sum 'C33 H35 Cl Cu N4 O11 Pd'
_chemical_formula_weight 869.04
_chemical_name_systematic
;
?
;
_space_group_IT_number 14
_symmetry_cell_setting monoclinic
_symmetry_space_group_name_Hall '-P 2ybc'
_symmetry_space_group_name_H-M 'P 1 21/c 1'
_atom_sites_solution_hydrogens geom
_atom_sites_solution_primary direct
_atom_sites_solution_secondary difmap
_audit_creation_method SHELXL-97
_cell_angle_alpha 90.00
_cell_angle_beta 105.49
_cell_angle_gamma 90.00
_cell_formula_units_Z 4
_cell_length_a 11.987
_cell_length_b 36.016
_cell_length_c 8.417
_cell_measurement_reflns_used 215
_cell_measurement_temperature 293(2)
_cell_measurement_theta_max 25
_cell_measurement_theta_min 2.5
_cell_volume 3501.828
_computing_cell_refinement 'Dirax/lsq (Duisenberg & Schreurs, 1989-2000)'
_computing_data_collection KappaCCD
_computing_data_reduction 'Denzo and Scalepak'
_computing_structure_refinement 'SHELXL-97 (Sheldrick, 1997)'
_computing_structure_solution 'SHELXS-97 (Sheldrick, 1990)'
_diffrn_ambient_temperature 293(2)
_diffrn_measured_fraction_theta_full 0.956
_diffrn_measured_fraction_theta_max 0.956
_diffrn_measurement_device_type area_detector
_diffrn_measurement_method omega-scans
_diffrn_radiation_monochromator graphite
_diffrn_radiation_source 'fine-focus sealed tube'
_diffrn_radiation_type MoK\a
_diffrn_radiation_wavelength 0.71070
_diffrn_reflns_av_R_equivalents 0.0766
_diffrn_reflns_av_sigmaI/netI 0.1469
_diffrn_reflns_limit_h_max 15
_diffrn_reflns_limit_h_min -14
_diffrn_reflns_limit_k_max 43
_diffrn_reflns_limit_k_min -46
_diffrn_reflns_limit_l_max 10
_diffrn_reflns_limit_l_min -10
_diffrn_reflns_number 19313
_diffrn_reflns_theta_full 27.50
_diffrn_reflns_theta_max 27.50
_diffrn_reflns_theta_min 3.70
_exptl_absorpt_coefficient_mu 1.263
_exptl_absorpt_correction_T_max 1
_exptl_absorpt_correction_T_min 0.677792
_exptl_absorpt_correction_type multi-scan
_exptl_absorpt_process_details sadabs
_exptl_crystal_colour green
_exptl_crystal_density_diffrn 1.648
_exptl_crystal_density_meas ?
_exptl_crystal_density_method .
_exptl_crystal_description prism
_exptl_crystal_F_000 1764
_exptl_crystal_size_max 0.2
_exptl_crystal_size_mid 0.1
_exptl_crystal_size_min 0.04
_refine_diff_density_max 0.515
_refine_diff_density_min -0.543
_refine_diff_density_rms 0.092
_refine_ls_extinction_method none
_refine_ls_goodness_of_fit_ref 1.005
_refine_ls_hydrogen_treatment mixed
_refine_ls_matrix_type full
_refine_ls_number_parameters 468
_refine_ls_number_reflns 7689
_refine_ls_number_restraints 0
_refine_ls_restrained_S_all 1.005
_refine_ls_R_factor_all 0.1762
_refine_ls_R_factor_gt 0.0670
_refine_ls_shift/su_max 0.001
_refine_ls_shift/su_mean 0.000
_refine_ls_structure_factor_coef Fsqd
_refine_ls_weighting_details 'calc w=1/[\s^2^(Fo^2^)+(0.0566P)^2^+0.0186P] where P=(Fo^2^+2Fc^2^)/3'
_refine_ls_weighting_scheme calc
_refine_ls_wR_factor_gt 0.1201
_refine_ls_wR_factor_ref 0.1481
_reflns_number_gt 3636
_reflns_number_total 7689
_reflns_threshold_expression >2sigma(I)
_cod_data_source_file b517989k.txt
_cod_data_source_block mam107
_cod_depositor_comments
;
The following automatic conversions were performed:
'_symmetry_cell_setting' value 'Monoclinic' changed to 'monoclinic'
according to '/home/saulius/struct/CIF-dictionaries/cif_core.dic'
dictionary named 'cif_core.dic' version 2.4.1 from 2010-06-29.

Automatic conversion script
Id: cif_fix_enum 1527 2010-12-29 10:47:43Z saulius 
;
_cod_original_cell_volume 3501.8
_cod_original_sg_symbol_H-M P21/c
_cod_database_code 7052240

loop_
_symmetry_equiv_pos_as_xyz
'x, y, z'
'-x, y+1/2, -z+1/2'
'-x, -y, -z'
'x, -y-1/2, z-1/2'

loop_
_atom_site_label
_atom_site_type_symbol
_atom_site_fract_x
_atom_site_fract_y
_atom_site_fract_z
_atom_site_U_iso_or_equiv
_atom_site_adp_type
_atom_site_occupancy
_atom_site_symmetry_multiplicity
_atom_site_calc_flag
_atom_site_refinement_flags
_atom_site_disorder_assembly
_atom_site_disorder_group
C1 C 0.6992(5) 0.25984(17) 0.4544(7) 0.0648(18) Uani 1 1 d . . .
H1A H 0.6249 0.2647 0.3793 0.097 Uiso 1 1 calc R . .
H1B H 0.7442 0.2822 0.4720 0.097 Uiso 1 1 calc R . .
H1C H 0.6889 0.2513 0.5575 0.097 Uiso 1 1 calc R . .
C2 C 0.8671(5) 0.22183(17) 0.4742(7) 0.0476(15) Uani 1 1 d . . .
C3 C 0.9306(6) 0.24111(19) 0.6108(7) 0.0613(18) Uani 1 1 d . . .
H3 H 0.9017 0.2628 0.6449 0.074 Uiso 1 1 calc R . .
C4 C 1.0404(6) 0.2271(2) 0.6975(8) 0.075(2) Uani 1 1 d . . .
H4 H 1.0826 0.2392 0.7920 0.090 Uiso 1 1 calc R . .
C5 C 1.0842(5) 0.1968(2) 0.6453(8) 0.068(2) Uani 1 1 d . . .
H5 H 1.1576 0.1887 0.7025 0.082 Uiso 1 1 calc R . .
C6 C 1.0222(5) 0.17683(19) 0.5060(7) 0.0529(17) Uani 1 1 d . . .
C7 C 0.9096(5) 0.18939(17) 0.4173(7) 0.0444(15) Uani 1 1 d . . .
C8 C 1.0723(6) 0.1434(2) 0.4667(9) 0.068(2) Uani 1 1 d . . .
H8 H 1.1470 0.1382 0.5299 0.082 Uiso 1 1 calc R . .
C9 C 1.0922(7) 0.0869(2) 0.3244(10) 0.097(3) Uani 1 1 d . . .
H9A H 1.1391 0.0935 0.2509 0.117 Uiso 1 1 calc R . .
H9B H 1.1433 0.0781 0.4272 0.117 Uiso 1 1 calc R . .
C10 C 1.0114(7) 0.0579(2) 0.2505(12) 0.107(3) Uani 1 1 d . . .
H10A H 0.9925 0.0433 0.3367 0.128 Uiso 1 1 calc R . .
H10B H 1.0473 0.0415 0.1871 0.128 Uiso 1 1 calc R . .
C11 C 0.8382(7) 0.05424(19) 0.0249(10) 0.068(2) Uani 1 1 d . . .
H11 H 0.8656 0.0312 0.0029 0.082 Uiso 1 1 calc R . .
C12 C 0.7268(7) 0.06523(18) -0.0738(8) 0.0589(18) Uani 1 1 d . . .
C13 C 0.6688(8) 0.0396(2) -0.1971(10) 0.082(2) Uani 1 1 d . . .
H13 H 0.7054 0.0177 -0.2129 0.099 Uiso 1 1 calc R . .
C14 C 0.5596(9) 0.0471(2) -0.2926(9) 0.087(3) Uani 1 1 d . . .
H14 H 0.5226 0.0302 -0.3732 0.105 Uiso 1 1 calc R . .
C15 C 0.5035(7) 0.0794(2) -0.2707(8) 0.074(2) Uani 1 1 d . . .
H15 H 0.4291 0.0840 -0.3361 0.089 Uiso 1 1 calc R . .
C16 C 0.5570(6) 0.1048(2) -0.1526(7) 0.0604(18) Uani 1 1 d . . .
C17 C 0.6710(6) 0.09848(19) -0.0519(7) 0.0519(16) Uani 1 1 d . . .
C18 C 0.3911(6) 0.1443(2) -0.1948(8) 0.085(2) Uani 1 1 d . . .
H18A H 0.3706 0.1683 -0.1618 0.128 Uiso 1 1 calc R . .
H18B H 0.3443 0.1257 -0.1623 0.128 Uiso 1 1 calc R . .
H18C H 0.3781 0.1438 -0.3124 0.128 Uiso 1 1 calc R . .
C19 C 0.7200(5) 0.16488(17) 0.6585(7) 0.0499(15) Uani 1 1 d . . .
H19 H 0.6833 0.1869 0.6729 0.060 Uiso 1 1 calc R . .
C20 C 0.8276(5) 0.15746(19) 0.7596(7) 0.0538(17) Uani 1 1 d . . .
H20 H 0.8629 0.1740 0.8428 0.065 Uiso 1 1 calc R . .
C21 C 0.8822(6) 0.1257(2) 0.7369(8) 0.0621(19) Uani 1 1 d . . .
H21 H 0.9560 0.1205 0.8032 0.074 Uiso 1 1 calc R . .
C22 C 0.8290(5) 0.10149(18) 0.6180(8) 0.0514(16) Uani 1 1 d . . .
H22 H 0.8658 0.0795 0.6036 0.062 Uiso 1 1 calc R . .
C23 C 0.7199(5) 0.10944(16) 0.5177(7) 0.0439(15) Uani 1 1 d . . .
C24 C 0.6505(5) 0.08509(15) 0.3889(7) 0.0415(14) Uani 1 1 d . . .
C25 C 0.6864(6) 0.05054(17) 0.3503(8) 0.0563(17) Uani 1 1 d . . .
H25 H 0.7595 0.0417 0.4043 0.068 Uiso 1 1 calc R . .
C26 C 0.6122(7) 0.02939(18) 0.2303(9) 0.0677(19) Uani 1 1 d . . .
H26 H 0.6349 0.0061 0.2033 0.081 Uiso 1 1 calc R . .
C27 C 0.5055(7) 0.04295(17) 0.1519(8) 0.0630(19) Uani 1 1 d . . .
H27 H 0.4542 0.0290 0.0716 0.076 Uiso 1 1 calc R . .
C28 C 0.4753(5) 0.07785(17) 0.1944(7) 0.0531(16) Uani 1 1 d . . .
H28 H 0.4029 0.0873 0.1403 0.064 Uiso 1 1 calc R . .
C29 C 0.1690(5) 0.16770(19) 0.0990(7) 0.071(2) Uani 1 1 d . . .
H29A H 0.1771 0.1476 0.0282 0.106 Uiso 1 1 calc R . .
H29B H 0.1538 0.1903 0.0361 0.106 Uiso 1 1 calc R . .
H29C H 0.1058 0.1626 0.1459 0.106 Uiso 1 1 calc R . .
C30 C 0.2785(5) 0.17183(18) 0.2343(7) 0.0491(16) Uani 1 1 d . . .
C31 C 0.2891(5) 0.19954(18) 0.3485(8) 0.0598(17) Uani 1 1 d . . .
H31 H 0.2225 0.2131 0.3451 0.072 Uiso 1 1 calc R . .
C32 C 0.3881(5) 0.20973(16) 0.4689(7) 0.0498(16) Uani 1 1 d . . .
C33 C 0.3862(6) 0.24173(19) 0.5781(8) 0.084(2) Uani 1 1 d . . .
H33A H 0.4617 0.2451 0.6521 0.126 Uiso 1 1 calc R . .
H33B H 0.3312 0.2372 0.6404 0.126 Uiso 1 1 calc R . .
H33C H 0.3644 0.2637 0.5127 0.126 Uiso 1 1 calc R . .
N1 N 1.0275(4) 0.11968(16) 0.3556(7) 0.0574(14) Uani 1 1 d . . .
N2 N 0.9041(5) 0.07354(15) 0.1416(7) 0.0640(15) Uani 1 1 d . . .
N3 N 0.6662(4) 0.14142(13) 0.5399(5) 0.0418(12) Uani 1 1 d . . .
N4 N 0.5453(4) 0.09844(12) 0.3092(5) 0.0440(12) Uani 1 1 d . . .
O1 O 0.7580(3) 0.23202(11) 0.3862(4) 0.0527(10) Uani 1 1 d . . .
O2 O 0.8420(3) 0.17326(10) 0.2870(4) 0.0462(10) Uani 1 1 d . . .
O1W O 0.5865(5) 0.17996(16) 0.1887(7) 0.0514(12) Uani 1 1 d . . .
O3 O 0.5092(4) 0.13721(14) -0.1182(5) 0.0666(13) Uani 1 1 d . . .
O4 O 0.7136(3) 0.12467(11) 0.0566(4) 0.0492(10) Uani 1 1 d . . .
O5 O 0.3584(3) 0.14896(12) 0.2317(5) 0.0588(11) Uani 1 1 d . . .
O6 O 0.4847(3) 0.19302(11) 0.4938(4) 0.0551(11) Uani 1 1 d . . .
O7 O 0.2201(7) 0.0404(2) 0.9535(11) 0.209(4) Uani 1 1 d . . .
O8 O 0.1459(6) 0.08849(17) 0.7882(11) 0.183(4) Uani 1 1 d . . .
O9 O 0.0368(6) 0.03983(18) 0.8005(13) 0.209(4) Uani 1 1 d . . .
O10 O 0.1844(11) 0.0353(3) 0.6996(12) 0.282(6) Uani 1 1 d . . .
Pd1 Pd 0.87139(4) 0.122864(13) 0.20871(5) 0.04750(18) Uani 1 1 d . . .
Cu2 Cu 0.51329(6) 0.149695(19) 0.37644(8) 0.0454(2) Uani 1 1 d . . .
Cl3 Cl 0.14672(17) 0.05152(6) 0.8162(3) 0.0792(6) Uani 1 1 d . . .
H1W H 0.649(5) 0.1860(15) 0.233(6) 0.04(2) Uiso 1 1 d . . .
H2W H 0.593(8) 0.165(2) 0.139(10) 0.12(5) Uiso 1 1 d . . .

loop_
_atom_site_aniso_label
_atom_site_aniso_U_11
_atom_site_aniso_U_22
_atom_site_aniso_U_33
_atom_site_aniso_U_23
_atom_site_aniso_U_13
_atom_site_aniso_U_12
C1 0.069(5) 0.052(4) 0.072(4) -0.009(4) 0.016(4) 0.004(4)
C2 0.053(4) 0.055(4) 0.034(3) 0.001(3) 0.011(3) -0.018(4)
C3 0.067(5) 0.069(5) 0.049(4) -0.007(4) 0.018(4) -0.017(4)
C4 0.064(5) 0.100(6) 0.052(4) -0.006(5) -0.002(4) -0.040(5)
C5 0.041(4) 0.098(6) 0.061(5) 0.005(5) 0.005(4) -0.012(4)
C6 0.041(4) 0.072(5) 0.046(4) 0.004(4) 0.013(3) -0.011(4)
C7 0.039(4) 0.057(4) 0.038(3) 0.004(3) 0.012(3) -0.012(3)
C8 0.039(4) 0.104(7) 0.057(5) 0.019(5) 0.006(4) 0.004(4)
C9 0.084(6) 0.089(6) 0.116(7) 0.024(6) 0.021(5) 0.041(6)
C10 0.071(6) 0.065(5) 0.185(9) 0.008(6) 0.036(6) 0.016(5)
C11 0.073(5) 0.046(4) 0.102(6) -0.007(4) 0.051(5) 0.004(4)
C12 0.087(6) 0.045(4) 0.060(4) -0.010(4) 0.046(4) -0.015(4)
C13 0.120(7) 0.064(5) 0.078(6) -0.011(5) 0.052(5) -0.024(6)
C14 0.141(9) 0.072(6) 0.055(5) -0.023(5) 0.036(5) -0.056(6)
C15 0.089(6) 0.086(6) 0.046(4) 0.001(4) 0.016(4) -0.045(5)
C16 0.078(5) 0.064(5) 0.040(4) 0.002(4) 0.018(4) -0.021(5)
C17 0.057(4) 0.065(5) 0.038(4) -0.004(4) 0.021(3) -0.018(4)
C18 0.059(5) 0.115(7) 0.067(5) 0.008(5) -0.009(4) -0.002(5)
C19 0.050(4) 0.042(4) 0.061(4) 0.004(3) 0.021(3) 0.000(3)
C20 0.048(4) 0.067(5) 0.043(4) 0.002(3) 0.005(3) -0.010(4)
C21 0.044(4) 0.073(5) 0.063(5) 0.020(4) 0.003(3) 0.002(4)
C22 0.040(4) 0.055(4) 0.062(4) 0.011(4) 0.017(3) 0.010(3)
C23 0.047(4) 0.046(4) 0.045(4) 0.012(3) 0.022(3) 0.003(3)
C24 0.056(4) 0.033(3) 0.043(4) 0.004(3) 0.026(3) 0.004(3)
C25 0.071(5) 0.050(4) 0.055(4) 0.014(3) 0.029(4) 0.014(4)
C26 0.091(6) 0.045(4) 0.073(5) 0.002(4) 0.032(4) 0.012(4)
C27 0.091(6) 0.047(4) 0.058(4) -0.016(4) 0.031(4) -0.014(4)
C28 0.062(4) 0.051(4) 0.050(4) -0.002(3) 0.021(3) -0.010(4)
C29 0.047(4) 0.093(5) 0.064(4) 0.012(4) 0.001(3) 0.000(4)
C30 0.038(4) 0.057(4) 0.052(4) 0.012(4) 0.011(3) 0.001(3)
C31 0.047(4) 0.061(5) 0.074(5) 0.008(4) 0.021(4) 0.015(4)
C32 0.053(4) 0.042(4) 0.062(4) 0.002(3) 0.028(4) 0.002(3)
C33 0.084(5) 0.074(5) 0.099(5) -0.028(4) 0.033(4) 0.024(4)
N1 0.047(3) 0.070(4) 0.055(3) 0.013(3) 0.014(3) 0.014(3)
N2 0.064(4) 0.054(4) 0.080(4) 0.005(3) 0.031(3) -0.001(3)
N3 0.046(3) 0.042(3) 0.038(3) 0.004(2) 0.013(2) 0.001(3)
N4 0.051(3) 0.040(3) 0.042(3) 0.000(2) 0.015(2) -0.001(3)
O1 0.048(3) 0.062(3) 0.043(2) -0.010(2) 0.005(2) -0.001(2)
O2 0.041(2) 0.053(3) 0.037(2) -0.003(2) -0.0014(18) 0.003(2)
O1W 0.045(3) 0.051(3) 0.056(3) 0.000(3) 0.010(3) -0.002(3)
O3 0.054(3) 0.082(3) 0.056(3) -0.005(3) 0.000(2) -0.004(3)
O4 0.049(2) 0.055(3) 0.043(2) -0.010(2) 0.0112(19) -0.001(2)
O5 0.044(3) 0.063(3) 0.064(3) -0.016(2) 0.005(2) 0.001(2)
O6 0.043(2) 0.053(3) 0.067(3) -0.017(2) 0.012(2) 0.007(2)
O7 0.185(8) 0.172(8) 0.193(7) 0.038(6) -0.081(6) 0.016(6)
O8 0.118(5) 0.073(4) 0.345(11) 0.059(6) 0.038(6) 0.013(4)
O9 0.073(5) 0.117(6) 0.423(13) 0.024(7) 0.042(6) 0.002(4)
O10 0.374(15) 0.295(13) 0.210(9) 0.041(8) 0.132(10) 0.216(12)
Pd1 0.0459(3) 0.0509(3) 0.0491(3) 0.0031(3) 0.0186(2) 0.0009(3)
Cu2 0.0396(4) 0.0437(4) 0.0519(5) -0.0068(4) 0.0105(3) 0.0044(4)
Cl3 0.0561(13) 0.0661(13) 0.1104(17) 0.0133(13) 0.0139(11) 0.0152(11)

loop_
_atom_type_symbol
_atom_type_description
_atom_type_scat_dispersion_real
_atom_type_scat_dispersion_imag
_atom_type_scat_source
C C 0.0033 0.0016 'International Tables Vol C Tables 4.2.6.8 and 6.1.1.4'
H H 0.0000 0.0000 'International Tables Vol C Tables 4.2.6.8 and 6.1.1.4'
N N 0.0061 0.0033 'International Tables Vol C Tables 4.2.6.8 and 6.1.1.4'
O O 0.0106 0.0060 'International Tables Vol C Tables 4.2.6.8 and 6.1.1.4'
Pd Pd -0.9988 1.0072 'International Tables Vol C Tables 4.2.6.8 and 6.1.1.4'
Cu Cu 0.3201 1.2651 'International Tables Vol C Tables 4.2.6.8 and 6.1.1.4'
Cl Cl 0.1484 0.1585 'International Tables Vol C Tables 4.2.6.8 and 6.1.1.4'

loop_
_geom_angle_atom_site_label_1
_geom_angle_atom_site_label_2
_geom_angle_atom_site_label_3
_geom_angle
_geom_angle_site_symmetry_1
_geom_angle_site_symmetry_3
_geom_angle_publ_flag
O1 C2 C3 123.3(6) . . ?
O1 C2 C7 114.7(5) . . ?
C3 C2 C7 122.1(6) . . ?
C2 C3 C4 118.6(7) . . ?
C5 C4 C3 120.9(7) . . ?
C4 C5 C6 121.7(7) . . ?
C5 C6 C8 117.7(6) . . ?
C5 C6 C7 119.2(6) . . ?
C8 C6 C7 123.0(6) . . ?
O2 C7 C2 116.9(5) . . ?
O2 C7 C6 125.6(6) . . ?
C2 C7 C6 117.4(6) . . ?
N1 C8 C6 128.0(6) . . ?
C10 C9 N1 109.4(7) . . ?
C9 C10 N2 111.3(6) . . ?
N2 C11 C12 125.6(6) . . ?
C17 C12 C13 119.4(7) . . ?
C17 C12 C11 124.3(6) . . ?
C13 C12 C11 116.3(7) . . ?
C14 C13 C12 120.3(8) . . ?
C13 C14 C15 120.8(7) . . ?
C16 C15 C14 120.5(8) . . ?
O3 C16 C15 125.5(7) . . ?
O3 C16 C17 113.7(6) . . ?
C15 C16 C17 120.8(7) . . ?
O4 C17 C12 126.2(6) . . ?
O4 C17 C16 115.5(6) . . ?
C12 C17 C16 118.2(6) . . ?
N3 C19 C20 121.9(6) . . ?
C21 C20 C19 119.1(6) . . ?
C22 C21 C20 119.9(6) . . ?
C21 C22 C23 120.0(6) . . ?
N3 C23 C22 119.9(6) . . ?
N3 C23 C24 114.4(5) . . ?
C22 C23 C24 125.7(6) . . ?
N4 C24 C25 120.8(6) . . ?
N4 C24 C23 115.1(5) . . ?
C25 C24 C23 124.1(6) . . ?
C26 C25 C24 119.1(6) . . ?
C27 C26 C25 119.6(6) . . ?
C26 C27 C28 118.5(6) . . ?
N4 C28 C27 122.6(6) . . ?
O5 C30 C31 123.9(5) . . ?
O5 C30 C29 115.8(6) . . ?
C31 C30 C29 120.3(6) . . ?
C30 C31 C32 127.3(6) . . ?
O6 C32 C31 124.0(5) . . ?
O6 C32 C33 115.5(6) . . ?
C31 C32 C33 120.5(6) . . ?
C8 N1 C9 121.9(6) . . ?
C8 N1 Pd1 124.8(5) . . ?
C9 N1 Pd1 113.3(5) . . ?
C11 N2 C10 121.5(6) . . ?
C11 N2 Pd1 126.0(5) . . ?
C10 N2 Pd1 112.3(5) . . ?
C19 N3 C23 119.2(5) . . ?
C19 N3 Cu2 126.3(4) . . ?
C23 N3 Cu2 114.4(4) . . ?
C28 N4 C24 119.3(5) . . ?
C28 N4 Cu2 126.3(4) . . ?
C24 N4 Cu2 114.4(4) . . ?
C2 O1 C1 118.2(4) . . ?
C7 O2 Pd1 123.7(4) . . ?
C16 O3 C18 118.9(6) . . ?
C17 O4 Pd1 123.4(4) . . ?
C30 O5 Cu2 125.7(4) . . ?
C32 O6 Cu2 125.3(4) . . ?
N2 Pd1 N1 84.0(3) . . ?
N2 Pd1 O4 94.3(2) . . ?
N1 Pd1 O4 178.3(2) . . ?
N2 Pd1 O2 177.7(2) . . ?
N1 Pd1 O2 93.9(2) . . ?
O4 Pd1 O2 87.76(15) . . ?
O6 Cu2 O5 93.56(17) . . ?
O6 Cu2 N4 165.45(17) . . ?
O5 Cu2 N4 91.93(19) . . ?
O6 Cu2 N3 91.36(18) . . ?
O5 Cu2 N3 169.55(18) . . ?
N4 Cu2 N3 81.2(2) . . ?
O6 Cu2 O1W 97.0(2) . . ?
O5 Cu2 O1W 93.01(19) . . ?
N4 Cu2 O1W 96.1(2) . . ?
N3 Cu2 O1W 95.54(18) . . ?
O7 Cl3 O10 103.8(6) . . ?
O7 Cl3 O8 115.1(5) . . ?
O10 Cl3 O8 107.1(6) . . ?
O7 Cl3 O9 113.3(6) . . ?
O10 Cl3 O9 107.8(7) . . ?
O8 Cl3 O9 109.1(4) . . ?

loop_
_geom_bond_atom_site_label_1
_geom_bond_atom_site_label_2
_geom_bond_distance
_geom_bond_site_symmetry_2
_geom_bond_publ_flag
C1 O1 1.431(6) . ?
C2 O1 1.370(6) . ?
C2 C3 1.384(7) . ?
C2 C7 1.409(8) . ?
C3 C4 1.416(9) . ?
C4 C5 1.336(9) . ?
C5 C6 1.407(8) . ?
C6 C8 1.424(9) . ?
C6 C7 1.430(8) . ?
C7 O2 1.312(6) . ?
C8 N1 1.274(8) . ?
C9 C10 1.448(9) . ?
C9 N1 1.474(8) . ?
C10 N2 1.478(8) . ?
C11 N2 1.288(8) . ?
C11 C12 1.427(9) . ?
C12 C17 1.407(8) . ?
C12 C13 1.423(9) . ?
C13 C14 1.368(10) . ?
C14 C15 1.379(10) . ?
C15 C16 1.378(8) . ?
C16 O3 1.365(8) . ?
C16 C17 1.421(8) . ?
C17 O4 1.317(6) . ?
C18 O3 1.413(7) . ?
C19 N3 1.336(7) . ?
C19 C20 1.369(7) . ?
C20 C21 1.357(8) . ?
C21 C22 1.351(8) . ?
C22 C23 1.384(7) . ?
C23 N3 1.356(7) . ?
C23 C24 1.468(8) . ?
C24 N4 1.348(7) . ?
C24 C25 1.383(7) . ?
C25 C26 1.382(8) . ?
C26 C27 1.363(9) . ?
C27 C28 1.382(7) . ?
C28 N4 1.324(6) . ?
C29 C30 1.499(7) . ?
C30 O5 1.268(6) . ?
C30 C31 1.368(8) . ?
C31 C32 1.388(8) . ?
C32 O6 1.272(6) . ?
C32 C33 1.479(8) . ?
N1 Pd1 1.951(5) . ?
N2 Pd1 1.936(6) . ?
N3 Cu2 1.998(4) . ?
N4 Cu2 1.998(4) . ?
O2 Pd1 1.994(4) . ?
O1W Cu2 2.279(5) . ?
O4 Pd1 1.982(4) . ?
O5 Cu2 1.930(4) . ?
O6 Cu2 1.926(4) . ?
O7 Cl3 1.313(7) . ?
O8 Cl3 1.352(6) . ?
O9 Cl3 1.355(7) . ?
O10 Cl3 1.321(9) . ?
